data_7131782
loop_
_publ_author_name
'Zhang, Long'
'Lu, Zhiyao'
'Rander, Andrew R.'
'Williams, Travis J.'

_publ_section_title
;
 An ambient pressure, direct hydrogenation of ketones.
;
_journal_issue 52
_journal_name_full 'Chemical communications (Cambridge, England)'
_journal_page_first 8107
_journal_page_last 8110
_journal_paper_doi 10.1039/d3cc01014g
_journal_volume 59
_journal_year 2023
_chemical_formula_moiety 'C20 H21 Ir N3 O2, C F3 O3 S'
_chemical_formula_sum 'C21 H21 F3 Ir N3 O5 S'
_chemical_formula_weight 676.67
_chemical_properties_physical Moisture-sensitive
_space_group_crystal_system triclinic
_space_group_IT_number 2
_space_group_name_Hall '-P 1'
_space_group_name_H-M_alt 'P -1'
_atom_sites_solution_hydrogens mixed
_audit_update_record
;
2023-02-27 deposited with the CCDC.	2023-05-25 downloaded from the CCDC.
;
_cell_angle_alpha 95.459(5)
_cell_angle_beta 94.385(5)
_cell_angle_gamma 98.090(5)
_cell_formula_units_Z 2
_cell_length_a 7.824(2)
_cell_length_b 10.972(3)
_cell_length_c 14.212(4)
_cell_measurement_reflns_used 9198
_cell_measurement_temperature 100.(2)
_cell_measurement_theta_max 30.5941
_cell_measurement_theta_min 2.2496
_cell_volume 1197.4(6)
_computing_cell_refinement 'APEX3 v2017.3-0 (Bruker AXS, 2017)'
_computing_data_collection 'Bruker Instrument Service v2012.12.0.3 (Bruker AXS, 2012)'
_computing_data_reduction 'SAINT V8.38A (Bruker AXS, 2013)'
_computing_molecular_graphics 'shelXle (C.B. Huebschle, rev 833)'
_computing_publication_material 'SHELXTL XL 2016/6 (Bruker AXS, 2016)'
_computing_structure_refinement 'SHELXL-2016/6 (Sheldrick, 2016)'
_computing_structure_solution 'SHELXTL XT 2014/5 (Bruker AXS, 2014)'
_diffrn_ambient_temperature 100.(2)
_diffrn_detector_area_resol_mean 8.3333
_diffrn_measured_fraction_theta_full 0.986
_diffrn_measured_fraction_theta_max 0.930
_diffrn_measurement_device_type 'Bruker APEX II CCD'
_diffrn_measurement_method 'omega- and phi-scans'
_diffrn_radiation_monochromator 'TRIUMPH curved-crystal'
_diffrn_radiation_type 'MoK\a '
_diffrn_radiation_wavelength 0.71073
_diffrn_reflns_av_unetI/netI 0.0578
_diffrn_reflns_limit_h_max 11
_diffrn_reflns_limit_h_min -11
_diffrn_reflns_limit_k_max 15
_diffrn_reflns_limit_k_min -15
_diffrn_reflns_limit_l_max 20
_diffrn_reflns_limit_l_min 0
_diffrn_reflns_number 6673
_diffrn_reflns_theta_full 27.50
_diffrn_reflns_theta_max 30.74
_diffrn_reflns_theta_min 1.89
_diffrn_source 'fine-focus tube'
_exptl_absorpt_coefficient_mu 5.723
_exptl_absorpt_correction_T_max 0.746
_exptl_absorpt_correction_T_min 0.548
_exptl_absorpt_correction_type multi-scan
_exptl_absorpt_process_details 'SADABS 2016/2 (Bruker AXS, 2016)'
_exptl_crystal_colour 'clear colourless'
_exptl_crystal_density_diffrn 1.877
_exptl_crystal_density_method 'not measured'
_exptl_crystal_description plate
_exptl_crystal_F_000 656
_exptl_crystal_size_max 0.15
_exptl_crystal_size_mid 0.11
_exptl_crystal_size_min 0.02
_refine_diff_density_max 3.654
_refine_diff_density_min -1.413
_refine_ls_extinction_method none
_refine_ls_goodness_of_fit_ref 1.036
_refine_ls_hydrogen_treatment mixed
_refine_ls_matrix_type full
_refine_ls_number_parameters 317
_refine_ls_number_reflns 6673
_refine_ls_number_restraints 2
_refine_ls_restrained_S_all 1.036
_refine_ls_R_factor_all 0.0417
_refine_ls_R_factor_gt 0.0349
_refine_ls_shift/su_max 0.002
_refine_ls_shift/su_mean 0.000
_refine_ls_structure_factor_coef Fsqd
_refine_ls_weighting_details 'w=1/[\s^2^(Fo^2^)+(0.0256P)^2^+1.7445P] where P=(Fo^2^+2Fc^2^)/3'
_refine_ls_weighting_scheme calc
_refine_ls_wR_factor_gt 0.0648
_refine_ls_wR_factor_ref 0.0669
_reflns_number_gt 6189
_reflns_number_total 6673
_reflns_threshold_expression 'I > 2\s(I)'
_cod_data_source_file d3cc01014g2.cif
_cod_data_source_block Yao101317
_cod_database_code 7131782

loop_
_space_group_symop_operation_xyz
'x, y, z'
'-x, -y, -z'

loop_
_atom_site_type_symbol
_atom_site_label
_atom_site_fract_x
_atom_site_fract_y
_atom_site_fract_z
_atom_site_U_iso_or_equiv
_atom_site_adp_type
_atom_site_calc_flag
_atom_site_refinement_flags_adp
_atom_site_refinement_flags_occupancy
_atom_site_refinement_flags_posn
_atom_site_occupancy
_atom_site_disorder_assembly
_atom_site_disorder_group
C C1 0.7104(6) 0.8165(4) 0.2724(3) 0.0151(9) Uani d . . . 1 . .
C C2 0.6991(6) 1.0208(4) 0.2781(4) 0.0205(10) Uani d . . . 1 . .
H H2 0.673399 1.097993 0.260284 0.025 Uiso calc U . R 1 . .
C C3 0.7845(7) 1.0017(4) 0.3602(4) 0.0208(10) Uani d . . . 1 . .
H H3 0.830872 1.062733 0.411113 0.025 Uiso calc U . R 1 . .
C C4 0.5757(6) 0.8829(5) 0.1257(3) 0.0176(10) Uani d . . . 1 . .
H H4A 0.660268 0.853238 0.083931 0.021 Uiso calc U . R 1 . .
H H4B 0.54632 0.961496 0.104589 0.021 Uiso calc U . R 1 . .
C C5 0.4148(6) 0.7889(4) 0.1161(3) 0.0156(9) Uani d . . . 1 . .
C C6 0.2592(7) 0.8155(5) 0.0746(3) 0.0205(10) Uani d . . . 1 . .
H H6 0.25352 0.894845 0.054094 0.025 Uiso calc U . R 1 . .
C C7 0.1119(7) 0.7263(5) 0.0631(4) 0.0246(11) Uani d . . . 1 . .
H H7 0.005175 0.743493 0.03467 0.029 Uiso calc U . R 1 . .
C C8 0.1251(7) 0.6116(5) 0.0942(3) 0.0242(10) Uani d . . . 1 . .
H H8 0.026928 0.5487 0.087176 0.029 Uiso calc U . R 1 . .
C C9 0.2818(7) 0.5895(4) 0.1353(4) 0.0200(10) Uani d . . . 1 . .
H H9 0.288615 0.510997 0.15711 0.024 Uiso calc U . R 1 . .
C C10 0.8752(6) 0.8140(4) 0.4285(3) 0.0161(9) Uani d . . . 1 . .
C C11 0.7856(7) 0.7833(5) 0.5061(4) 0.0209(10) Uani d . . . 1 . .
C C12 0.8630(7) 0.7153(5) 0.5718(4) 0.0241(11) Uani d . . . 1 . .
H H12 0.804066 0.693672 0.625198 0.029 Uiso calc U . R 1 . .
C C13 1.0232(7) 0.6792(5) 0.5605(4) 0.0232(11) Uani d . . . 1 . .
C C14 1.1114(7) 0.7138(5) 0.4824(4) 0.0216(10) Uani d . . . 1 . .
H H14 1.222296 0.690069 0.475045 0.026 Uiso calc U . R 1 . .
C C15 1.0404(6) 0.7820(4) 0.4151(3) 0.0173(9) Uani d . . . 1 . .
C C16 0.6123(8) 0.8234(6) 0.5219(4) 0.0341(13) Uani d . . . 1 . .
H H16A 0.534424 0.801913 0.463526 0.051 Uiso calc U . R 1 . .
H H16B 0.628182 0.913128 0.53918 0.051 Uiso calc U . R 1 . .
H H16C 0.561925 0.781156 0.573276 0.051 Uiso calc U . R 1 . .
C C17 1.1044(9) 0.6027(5) 0.6295(4) 0.0336(14) Uani d . . . 1 . .
H H17A 1.132679 0.527646 0.594863 0.05 Uiso calc U . R 1 . .
H H17B 1.022716 0.579626 0.676038 0.05 Uiso calc U . R 1 . .
H H17C 1.210572 0.651158 0.662452 0.05 Uiso calc U . R 1 . .
C C18 1.1392(7) 0.8194(5) 0.3332(4) 0.0276(12) Uani d . . . 1 . .
H H18A 1.238241 0.774175 0.329128 0.041 Uiso calc U . R 1 . .
H H18B 1.180804 0.908602 0.342946 0.041 Uiso calc U . R 1 . .
H H18C 1.062821 0.7999 0.27414 0.041 Uiso calc U . R 1 . .
C C19 0.5515(7) 0.5729(5) 0.3276(4) 0.0232(11) Uani d . . . 1 . .
C C20 0.6674(6) 0.4749(5) 0.1480(4) 0.0196(10) Uani d . . . 1 . .
Ir Ir1 0.66516(3) 0.63397(2) 0.21758(2) 0.01453(5) Uani d . . D 1 . .
H H1A 0.787(6) 0.670(5) 0.149(3) 0.017 Uiso d U . D 1 . .
H H2A 0.838(4) 0.625(5) 0.269(3) 0.017 Uiso d U . D 1 . .
N N1 0.6556(5) 0.9061(3) 0.2245(3) 0.0164(7) Uani d . . . 1 . .
N N2 0.7917(5) 0.8759(3) 0.3560(3) 0.0155(8) Uani d . . . 1 . .
N N3 0.4267(5) 0.6758(4) 0.1460(3) 0.0162(8) Uani d . . . 1 . .
O O1 0.4911(6) 0.5362(4) 0.3913(3) 0.0335(10) Uani d . . . 1 . .
O O2 0.6836(5) 0.3852(4) 0.1057(3) 0.0314(9) Uani d . . . 1 . .
C C21 0.1032(7) 0.1470(5) 0.1644(4) 0.0259(11) Uani d . . . 1 . .
F F1 -0.0071(4) 0.2241(3) 0.1838(3) 0.0402(9) Uani d . . . 1 . .
F F2 0.0307(5) 0.0674(3) 0.0901(3) 0.0378(8) Uani d . . . 1 . .
F F3 0.1199(5) 0.0819(3) 0.2392(3) 0.0449(10) Uani d . . . 1 . .
O O3 0.2715(5) 0.2917(4) 0.0601(3) 0.0273(8) Uani d . . . 1 . .
O O4 0.3694(5) 0.3086(3) 0.2279(3) 0.0313(9) Uani d . . . 1 . .
O O5 0.4142(5) 0.1303(4) 0.1222(3) 0.0364(10) Uani d . . . 1 . .
S S1 0.31429(16) 0.22866(11) 0.14122(9) 0.0179(2) Uani d . . . 1 . .

loop_
_atom_site_aniso_label
_atom_site_aniso_U_11
_atom_site_aniso_U_22
_atom_site_aniso_U_33
_atom_site_aniso_U_12
_atom_site_aniso_U_13
_atom_site_aniso_U_23
C1 0.014(2) 0.018(2) 0.013(2) 0.0028(18) -0.0001(17) 0.0016(17)
C2 0.022(2) 0.013(2) 0.026(3) 0.0038(19) -0.001(2) 0.0014(19)
C3 0.026(3) 0.014(2) 0.021(2) 0.0061(19) -0.002(2) -0.0032(18)
C4 0.016(2) 0.022(2) 0.015(2) 0.0051(19) -0.0042(18) 0.0054(18)
C5 0.018(2) 0.020(2) 0.008(2) 0.0049(18) -0.0013(17) -0.0012(17)
C6 0.022(2) 0.026(3) 0.015(2) 0.009(2) 0.0005(19) 0.0010(19)
C7 0.017(2) 0.040(3) 0.017(2) 0.010(2) -0.0008(19) -0.003(2)
C8 0.019(3) 0.029(3) 0.022(2) -0.001(2) 0.002(2) -0.003(2)
C9 0.023(3) 0.015(2) 0.021(3) 0.0016(19) 0.003(2) -0.0011(18)
C10 0.020(2) 0.011(2) 0.015(2) 0.0013(17) -0.0033(18) -0.0010(16)
C11 0.022(3) 0.022(2) 0.017(2) 0.003(2) -0.0024(19) -0.0032(18)
C12 0.033(3) 0.022(3) 0.016(2) 0.002(2) 0.000(2) 0.0026(19)
C13 0.033(3) 0.015(2) 0.020(3) 0.002(2) -0.006(2) -0.0002(19)
C14 0.020(2) 0.021(2) 0.022(3) 0.0065(19) -0.004(2) -0.004(2)
C15 0.019(2) 0.018(2) 0.014(2) 0.0009(18) 0.0000(18) 0.0001(17)
C16 0.025(3) 0.047(4) 0.032(3) 0.007(3) 0.007(2) 0.005(3)
C17 0.050(4) 0.024(3) 0.028(3) 0.011(3) -0.007(3) 0.007(2)
C18 0.022(3) 0.037(3) 0.023(3) 0.002(2) 0.004(2) 0.002(2)
C19 0.030(3) 0.016(2) 0.024(3) 0.007(2) 0.005(2) -0.0016(19)
C20 0.017(2) 0.020(2) 0.023(3) 0.005(2) 0.0029(19) 0.003(2)
Ir1 0.01642(8) 0.01263(7) 0.01437(7) 0.00383(5) -0.00213(7) 0.00088(7)
N1 0.0193(18) 0.0128(17) 0.0164(19) 0.0033(14) -0.0040(17) 0.0011(16)
N2 0.0177(19) 0.0124(18) 0.0157(19) 0.0012(15) -0.0028(15) 0.0026(14)
N3 0.0158(19) 0.0173(19) 0.0147(19) 0.0021(15) 0.0006(15) -0.0010(15)
O1 0.039(2) 0.033(2) 0.028(2) -0.0041(19) 0.0139(19) 0.0056(18)
O2 0.031(2) 0.0206(19) 0.042(2) 0.0021(16) 0.0165(19) -0.0083(17)
C21 0.026(3) 0.022(3) 0.028(3) -0.004(2) 0.003(2) 0.006(2)
F1 0.0288(18) 0.039(2) 0.054(2) 0.0060(15) 0.0155(16) -0.0020(17)
F2 0.0321(19) 0.0282(18) 0.047(2) -0.0028(15) -0.0062(16) -0.0079(16)
F3 0.052(2) 0.037(2) 0.045(2) -0.0087(17) 0.0061(18) 0.0228(17)
O3 0.028(2) 0.027(2) 0.028(2) 0.0056(16) 0.0005(16) 0.0095(16)
O4 0.040(2) 0.0236(18) 0.026(2) -0.0073(16) 0.0024(18) -0.0026(16)
O5 0.028(2) 0.023(2) 0.059(3) 0.0089(17) 0.003(2) 0.0051(19)
S1 0.0208(6) 0.0144(5) 0.0182(6) 0.0035(5) -0.0003(5) 0.0006(4)

loop_
_atom_type_symbol
_atom_type_description
_atom_type_scat_dispersion_real
_atom_type_scat_dispersion_imag
_atom_type_scat_source
C C 0.0033 0.0016 'International Tables Vol C Tables 4.2.6.8 and 6.1.1.4'
H H 0.0000 0.0000 'International Tables Vol C Tables 4.2.6.8 and 6.1.1.4'
F F 0.0171 0.0103 'International Tables Vol C Tables 4.2.6.8 and 6.1.1.4'
Ir Ir -1.4442 7.9887 'International Tables Vol C Tables 4.2.6.8 and 6.1.1.4'
N N 0.0061 0.0033 'International Tables Vol C Tables 4.2.6.8 and 6.1.1.4'
O O 0.0106 0.0060 'International Tables Vol C Tables 4.2.6.8 and 6.1.1.4'
S S 0.1246 0.1234 'International Tables Vol C Tables 4.2.6.8 and 6.1.1.4'

loop_
_geom_angle_atom_site_label_1
_geom_angle_atom_site_label_2
_geom_angle_atom_site_label_3
_geom_angle_site_symmetry_1
_geom_angle_site_symmetry_3
_geom_angle
_geom_angle_publ_flag
N1 C1 N2 . . 105.4(4) ?
N1 C1 Ir1 . . 121.9(3) ?
N2 C1 Ir1 . . 132.8(3) ?
C3 C2 N1 . . 107.0(4) ?
C3 C2 H2 . . 126.5 ?
N1 C2 H2 . . 126.5 ?
C2 C3 N2 . . 106.8(4) ?
C2 C3 H3 . . 126.6 ?
N2 C3 H3 . . 126.6 ?
N1 C4 C5 . . 111.8(4) ?
N1 C4 H4A . . 109.3 ?
C5 C4 H4A . . 109.3 ?
N1 C4 H4B . . 109.3 ?
C5 C4 H4B . . 109.3 ?
H4A C4 H4B . . 107.9 ?
N3 C5 C6 . . 121.1(4) ?
N3 C5 C4 . . 118.2(4) ?
C6 C5 C4 . . 120.6(4) ?
C7 C6 C5 . . 120.3(5) ?
C7 C6 H6 . . 119.9 ?
C5 C6 H6 . . 119.9 ?
C8 C7 C6 . . 118.2(5) ?
C8 C7 H7 . . 120.9 ?
C6 C7 H7 . . 120.9 ?
C9 C8 C7 . . 119.6(5) ?
C9 C8 H8 . . 120.2 ?
C7 C8 H8 . . 120.2 ?
N3 C9 C8 . . 122.6(5) ?
N3 C9 H9 . . 118.7 ?
C8 C9 H9 . . 118.7 ?
C11 C10 C15 . . 122.6(4) ?
C11 C10 N2 . . 118.8(4) ?
C15 C10 N2 . . 118.4(4) ?
C10 C11 C12 . . 118.0(5) ?
C10 C11 C16 . . 122.0(5) ?
C12 C11 C16 . . 119.9(5) ?
C13 C12 C11 . . 121.5(5) ?
C13 C12 H12 . . 119.3 ?
C11 C12 H12 . . 119.3 ?
C12 C13 C14 . . 119.0(5) ?
C12 C13 C17 . . 121.6(5) ?
C14 C13 C17 . . 119.4(5) ?
C15 C14 C13 . . 121.8(5) ?
C15 C14 H14 . . 119.1 ?
C13 C14 H14 . . 119.1 ?
C14 C15 C10 . . 117.1(4) ?
C14 C15 C18 . . 120.6(5) ?
C10 C15 C18 . . 122.4(4) ?
C11 C16 H16A . . 109.5 ?
C11 C16 H16B . . 109.5 ?
H16A C16 H16B . . 109.5 ?
C11 C16 H16C . . 109.5 ?
H16A C16 H16C . . 109.5 ?
H16B C16 H16C . . 109.5 ?
C13 C17 H17A . . 109.5 ?
C13 C17 H17B . . 109.5 ?
H17A C17 H17B . . 109.5 ?
C13 C17 H17C . . 109.5 ?
H17A C17 H17C . . 109.5 ?
H17B C17 H17C . . 109.5 ?
C15 C18 H18A . . 109.5 ?
C15 C18 H18B . . 109.5 ?
H18A C18 H18B . . 109.5 ?
C15 C18 H18C . . 109.5 ?
H18A C18 H18C . . 109.5 ?
H18B C18 H18C . . 109.5 ?
O1 C19 Ir1 . . 177.7(5) ?
O2 C20 Ir1 . . 173.8(5) ?
C20 Ir1 C19 . . 97.2(2) ?
C20 Ir1 C1 . . 166.21(19) ?
C19 Ir1 C1 . . 95.5(2) ?
C20 Ir1 N3 . . 97.55(18) ?
C19 Ir1 N3 . . 94.48(19) ?
C1 Ir1 N3 . . 86.58(16) ?
C20 Ir1 H1A . . 80.(2) ?
C19 Ir1 H1A . . 166.(2) ?
C1 Ir1 H1A . . 86.(2) ?
N3 Ir1 H1A . . 100.(2) ?
C20 Ir1 H2A . . 90.(2) ?
C19 Ir1 H2A . . 89.(2) ?
C1 Ir1 H2A . . 86.(2) ?
N3 Ir1 H2A . . 172.(2) ?
H1A Ir1 H2A . . 77.(3) ?
C1 N1 C2 . . 110.4(4) ?
C1 N1 C4 . . 123.0(4) ?
C2 N1 C4 . . 126.4(4) ?
C1 N2 C3 . . 110.4(4) ?
C1 N2 C10 . . 123.9(4) ?
C3 N2 C10 . . 125.8(4) ?
C9 N3 C5 . . 118.3(4) ?
C9 N3 Ir1 . . 119.6(3) ?
C5 N3 Ir1 . . 122.1(3) ?
F1 C21 F2 . . 107.4(5) ?
F1 C21 F3 . . 107.3(5) ?
F2 C21 F3 . . 107.5(4) ?
F1 C21 S1 . . 111.9(4) ?
F2 C21 S1 . . 111.9(4) ?
F3 C21 S1 . . 110.7(4) ?
O5 S1 O4 . . 115.4(3) ?
O5 S1 O3 . . 114.6(3) ?
O4 S1 O3 . . 114.9(2) ?
O5 S1 C21 . . 103.4(3) ?
O4 S1 C21 . . 103.4(3) ?
O3 S1 C21 . . 102.8(2) ?

loop_
_geom_bond_atom_site_label_1
_geom_bond_atom_site_label_2
_geom_bond_site_symmetry_2
_geom_bond_distance
_geom_bond_publ_flag
C1 N1 . 1.347(6) ?
C1 N2 . 1.364(6) ?
C1 Ir1 . 2.051(5) ?
C2 C3 . 1.349(7) ?
C2 N1 . 1.393(6) ?
C2 H2 . 0.95 ?
C3 N2 . 1.386(6) ?
C3 H3 . 0.95 ?
C4 N1 . 1.477(6) ?
C4 C5 . 1.500(7) ?
C4 H4A . 0.99 ?
C4 H4B . 0.99 ?
C5 N3 . 1.362(6) ?
C5 C6 . 1.392(7) ?
C6 C7 . 1.391(8) ?
C6 H6 . 0.95 ?
C7 C8 . 1.388(8) ?
C7 H7 . 0.95 ?
C8 C9 . 1.380(7) ?
C8 H8 . 0.95 ?
C9 N3 . 1.360(6) ?
C9 H9 . 0.95 ?
C10 C11 . 1.394(7) ?
C10 C15 . 1.408(7) ?
C10 N2 . 1.450(6) ?
C11 C12 . 1.403(7) ?
C11 C16 . 1.509(8) ?
C12 C13 . 1.382(8) ?
C12 H12 . 0.95 ?
C13 C14 . 1.407(8) ?
C13 C17 . 1.511(7) ?
C14 C15 . 1.398(7) ?
C14 H14 . 0.95 ?
C15 C18 . 1.503(7) ?
C16 H16A . 0.98 ?
C16 H16B . 0.98 ?
C16 H16C . 0.98 ?
C17 H17A . 0.98 ?
C17 H17B . 0.98 ?
C17 H17C . 0.98 ?
C18 H18A . 0.98 ?
C18 H18B . 0.98 ?
C18 H18C . 0.98 ?
C19 O1 . 1.134(6) ?
C19 Ir1 . 1.982(5) ?
C20 O2 . 1.132(6) ?
C20 Ir1 . 1.925(5) ?
Ir1 N3 . 2.183(4) ?
Ir1 H1A . 1.451(19) ?
Ir1 H2A . 1.507(19) ?
C21 F1 . 1.317(7) ?
C21 F2 . 1.339(6) ?
C21 F3 . 1.344(6) ?
C21 S1 . 1.833(6) ?
O3 S1 . 1.442(4) ?
O4 S1 . 1.442(4) ?
O5 S1 . 1.437(4) ?

loop_
_geom_torsion_atom_site_label_1
_geom_torsion_atom_site_label_2
_geom_torsion_atom_site_label_3
_geom_torsion_atom_site_label_4
_geom_torsion_site_symmetry_1
_geom_torsion_site_symmetry_2
_geom_torsion_site_symmetry_3
_geom_torsion_site_symmetry_4
_geom_torsion
_geom_torsion_publ_flag
N1 C2 C3 N2 . . . . -0.2(6) ?
N1 C4 C5 N3 . . . . -55.8(6) ?
N1 C4 C5 C6 . . . . 126.3(5) ?
N3 C5 C6 C7 . . . . 0.1(7) ?
C4 C5 C6 C7 . . . . 177.9(5) ?
C5 C6 C7 C8 . . . . 0.2(8) ?
C6 C7 C8 C9 . . . . 0.2(8) ?
C7 C8 C9 N3 . . . . -0.8(8) ?
C15 C10 C11 C12 . . . . -1.4(7) ?
N2 C10 C11 C12 . . . . 175.3(4) ?
C15 C10 C11 C16 . . . . 177.1(5) ?
N2 C10 C11 C16 . . . . -6.2(7) ?
C10 C11 C12 C13 . . . . -0.2(8) ?
C16 C11 C12 C13 . . . . -178.7(5) ?
C11 C12 C13 C14 . . . . 1.3(8) ?
C11 C12 C13 C17 . . . . -178.1(5) ?
C12 C13 C14 C15 . . . . -0.9(8) ?
C17 C13 C14 C15 . . . . 178.5(5) ?
C13 C14 C15 C10 . . . . -0.5(7) ?
C13 C14 C15 C18 . . . . 178.9(5) ?
C11 C10 C15 C14 . . . . 1.7(7) ?
N2 C10 C15 C14 . . . . -175.0(4) ?
C11 C10 C15 C18 . . . . -177.7(5) ?
N2 C10 C15 C18 . . . . 5.5(7) ?
N2 C1 N1 C2 . . . . -1.1(5) ?
Ir1 C1 N1 C2 . . . . 178.6(3) ?
N2 C1 N1 C4 . . . . 173.7(4) ?
Ir1 C1 N1 C4 . . . . -6.6(6) ?
C3 C2 N1 C1 . . . . 0.8(6) ?
C3 C2 N1 C4 . . . . -173.8(5) ?
C5 C4 N1 C1 . . . . 59.4(6) ?
C5 C4 N1 C2 . . . . -126.6(5) ?
N1 C1 N2 C3 . . . . 1.0(5) ?
Ir1 C1 N2 C3 . . . . -178.7(4) ?
N1 C1 N2 C10 . . . . -178.2(4) ?
Ir1 C1 N2 C10 . . . . 2.2(7) ?
C2 C3 N2 C1 . . . . -0.5(6) ?
C2 C3 N2 C10 . . . . 178.7(4) ?
C11 C10 N2 C1 . . . . -98.6(6) ?
C15 C10 N2 C1 . . . . 78.3(6) ?
C11 C10 N2 C3 . . . . 82.4(6) ?
C15 C10 N2 C3 . . . . -100.8(6) ?
C8 C9 N3 C5 . . . . 1.1(7) ?
C8 C9 N3 Ir1 . . . . 177.4(4) ?
C6 C5 N3 C9 . . . . -0.8(7) ?
C4 C5 N3 C9 . . . . -178.6(4) ?
C6 C5 N3 Ir1 . . . . -176.9(4) ?
C4 C5 N3 Ir1 . . . . 5.3(6) ?
F1 C21 S1 O5 . . . . 179.9(4) ?
F2 C21 S1 O5 . . . . -59.5(4) ?
F3 C21 S1 O5 . . . . 60.3(5) ?
F1 C21 S1 O4 . . . . 59.2(4) ?
F2 C21 S1 O4 . . . . 179.8(4) ?
F3 C21 S1 O4 . . . . -60.4(4) ?
F1 C21 S1 O3 . . . . -60.6(4) ?
F2 C21 S1 O3 . . . . 60.0(4) ?
F3 C21 S1 O3 . . . . 179.8(4) ?
